data_4330215
loop_
_publ_author_name
'Evgeny V. Tretyakov'
'Svyatoslav E. Tolstikov'
'Anastasiya O. Suvorova'
'Aleksey V. Polushkin'
'Galina V. Romanenko'
'Artem S. Bogomyakov'
'Sergey L. Veber'
'Matvey V. Fedin'
'Dmitry V. Stass'
'Edward Reijerse'
'Wolfgang Lubitz'
'Ekaterina M. Zueva'
'Victor I. Ovcharenko'

_publ_section_title
;
 Crucial Role of Paramagnetic Ligands for Magnetostructural Anomalies in
 "Breathing Crystals"
;
_journal_name_full 'Inorganic Chemistry'
_journal_page_first 9385
_journal_page_last 9394
_journal_paper_doi 10.1021/ic301149e
_journal_volume 51
_journal_year 2012
_chemical_formula_sum 'C22.5 H24 Cu F12 N2 O5'
_chemical_formula_weight 693.98
_chemical_name_systematic
; 
 ? 
;
_space_group_IT_number 2
_symmetry_cell_setting triclinic
_symmetry_space_group_name_Hall '-P 1'
_symmetry_space_group_name_H-M 'P -1'
_atom_sites_solution_hydrogens geom
_atom_sites_solution_primary direct
_atom_sites_solution_secondary difmap
_audit_creation_method SHELXL-97
_cell_angle_alpha 73.559(2)
_cell_angle_beta 74.362(2)
_cell_angle_gamma 68.6390(10)
_cell_formula_units_Z 2
_cell_length_a 9.2979(4)
_cell_length_b 11.9963(4)
_cell_length_c 15.0186(6)
_cell_measurement_reflns_used 8232
_cell_measurement_temperature 240(2)
_cell_measurement_theta_max 26.63
_cell_measurement_theta_min 2.39
_cell_volume 1470.10(10)
_computing_cell_refinement 'Bruker SAINT'
_computing_data_collection 'Bruker APEX2'
_computing_data_reduction 'Bruker SAINT'
_computing_molecular_graphics 'Bruker SHELXTL'
_computing_publication_material 'Bruker SHELXTL'
_computing_structure_refinement 'SHELXL-97 (Sheldrick, 1997)'
_computing_structure_solution 'SHELXS-97 (Sheldrick, 1990)'
_diffrn_ambient_temperature 240(2)
_diffrn_measured_fraction_theta_full 0.997
_diffrn_measured_fraction_theta_max 0.997
_diffrn_measurement_device_type 'Bruker APEX-II CCD'
_diffrn_measurement_method '\f and \w scans'
_diffrn_radiation_monochromator graphite
_diffrn_radiation_source 'fine-focus sealed tube'
_diffrn_radiation_type MoK\a
_diffrn_radiation_wavelength 0.71073
_diffrn_reflns_av_R_equivalents 0.0744
_diffrn_reflns_av_sigmaI/netI 0.0492
_diffrn_reflns_limit_h_max 12
_diffrn_reflns_limit_h_min -12
_diffrn_reflns_limit_k_max 15
_diffrn_reflns_limit_k_min -15
_diffrn_reflns_limit_l_max 19
_diffrn_reflns_limit_l_min -19
_diffrn_reflns_number 25307
_diffrn_reflns_theta_full 28.00
_diffrn_reflns_theta_max 28.00
_diffrn_reflns_theta_min 2.11
_diffrn_standards_number 0
_exptl_absorpt_coefficient_mu 0.853
_exptl_absorpt_correction_T_max 0.9748
_exptl_absorpt_correction_T_min 0.6949
_exptl_absorpt_correction_type multi-scan
_exptl_crystal_colour green
_exptl_crystal_density_diffrn 1.568
_exptl_crystal_description plate
_exptl_crystal_F_000 700
_exptl_crystal_size_max 0.46
_exptl_crystal_size_mid 0.07
_exptl_crystal_size_min 0.03
_refine_diff_density_max 0.533
_refine_diff_density_min -1.066
_refine_diff_density_rms 0.072
_refine_ls_extinction_coef 0.0018(15)
_refine_ls_extinction_expression Fc^*^=kFc[1+0.001xFc^2^\l^3^/sin(2\q)]^-1/4^
_refine_ls_extinction_method SHELXL
_refine_ls_goodness_of_fit_ref 1.000
_refine_ls_hydrogen_treatment mixed
_refine_ls_matrix_type fullcycle
_refine_ls_number_parameters 524
_refine_ls_number_reflns 7077
_refine_ls_number_restraints 11
_refine_ls_restrained_S_all 1.022
_refine_ls_R_factor_all 0.0767
_refine_ls_R_factor_gt 0.0530
_refine_ls_shift/su_max 0.005
_refine_ls_shift/su_mean 0.000
_refine_ls_structure_factor_coef Fsqd
_refine_ls_weighting_details 'calc w=1/[\s^2^(Fo^2^)+(0.1091P)^2^+0.0000P] where P=(Fo^2^+2Fc^2^)/3'
_refine_ls_weighting_scheme calc
_refine_ls_wR_factor_gt 0.1600
_refine_ls_wR_factor_ref 0.1738
_reflns_number_gt 4557
_reflns_number_total 7077
_reflns_threshold_expression >2sigma(I)
_cod_data_source_file ic301149e_si_002_31.cif
_cod_data_source_block 63s
_cod_original_formula_sum 'C22.50 H24 Cu F12 N2 O5'
_cod_database_code 4330215

loop_
_symmetry_equiv_pos_as_xyz
'x, y, z'
'-x, -y, -z'

loop_
_atom_site_label
_atom_site_type_symbol
_atom_site_fract_x
_atom_site_fract_y
_atom_site_fract_z
_atom_site_U_iso_or_equiv
_atom_site_adp_type
_atom_site_occupancy
_atom_site_symmetry_multiplicity
_atom_site_calc_flag
_atom_site_refinement_flags
Cu1 Cu 0.0000 -0.5000 0.5000 0.05806(18) Uani 1 2 d S
O1 O 0.1806(2) -0.6413(2) 0.47905(14) 0.0680(5) Uani 1 1 d .
C1 C 0.3837(6) -0.7870(5) 0.4061(4) 0.1093(16) Uani 1 1 d .
F1 F 0.4858(16) -0.7784(16) 0.4430(16) 0.174(7) Uani 0.50 1 d P
F2 F 0.350(3) -0.8833(10) 0.4708(14) 0.173(9) Uani 0.50 1 d P
F3 F 0.4498(17) -0.8189(15) 0.3299(8) 0.138(5) Uani 0.50 1 d P
F1A F 0.395(3) -0.8433(13) 0.4849(11) 0.158(8) Uani 0.50 1 d P
F2A F 0.3924(19) -0.8574(15) 0.3460(13) 0.169(7) Uani 0.50 1 d P
F3A F 0.5059(12) -0.7502(14) 0.3719(13) 0.178(7) Uani 0.50 1 d P
C2 C 0.2354(3) -0.6744(3) 0.4017(2) 0.0696(8) Uani 1 1 d .
C3 C 0.1816(4) -0.6236(3) 0.3184(2) 0.0758(9) Uani 1 1 d .
H3A H 0.2409 -0.6537 0.2639 0.091 Uiso 1 1 calc R
C4 C 0.0422(4) -0.5291(3) 0.3124(2) 0.0646(7) Uani 1 1 d .
C5 C -0.0124(6) -0.4790(4) 0.2169(3) 0.0906(11) Uani 1 1 d .
F4 F 0.0884(11) -0.5048(14) 0.1463(4) 0.153(5) Uani 0.50 1 d P
F5 F -0.1284(10) -0.5335(11) 0.2265(6) 0.140(3) Uani 0.50 1 d P
F6 F -0.088(2) -0.3689(8) 0.2011(9) 0.113(5) Uani 0.50 1 d P
F4A F 0.006(3) -0.5532(8) 0.1754(10) 0.221(8) Uani 0.50 1 d P
F5A F -0.137(2) -0.3861(17) 0.2155(12) 0.162(8) Uani 0.50 1 d P
F6A F 0.089(2) -0.4074(16) 0.1620(7) 0.187(5) Uani 0.50 1 d P
O2 O -0.0474(2) -0.47505(19) 0.37659(13) 0.0634(5) Uani 1 1 d .
Cu2 Cu 0.0000 0.0000 0.0000 0.05338(17) Uani 1 2 d S
O3 O -0.1661(2) 0.14880(18) 0.02938(15) 0.0631(5) Uani 1 1 d .
C6 C -0.2970(5) 0.3418(3) 0.0644(3) 0.0857(11) Uani 1 1 d .
F7 F -0.4017(18) 0.311(2) 0.1296(15) 0.146(7) Uani 0.50 1 d P
F8 F -0.363(3) 0.3842(17) -0.0116(12) 0.136(7) Uani 0.50 1 d P
F9 F -0.262(2) 0.4293(12) 0.0819(13) 0.148(7) Uani 0.50 1 d P
F7A F -0.387(3) 0.3631(19) 0.0084(16) 0.157(8) Uani 0.50 1 d P
F8A F -0.2814(16) 0.4474(11) 0.0605(11) 0.099(3) Uani 0.50 1 d P
F9A F -0.362(2) 0.306(2) 0.1513(15) 0.168(8) Uani 0.50 1 d P
C7 C -0.1421(4) 0.2373(2) 0.04411(19) 0.0614(7) Uani 1 1 d .
C8 C -0.0027(4) 0.2506(3) 0.0451(2) 0.0721(8) Uani 1 1 d .
H8A H -0.0042 0.3231 0.0583 0.087 Uiso 1 1 calc R
C9 C 0.1395(4) 0.1627(3) 0.0276(2) 0.0629(7) Uani 1 1 d .
C10 C 0.2900(5) 0.1837(4) 0.0339(4) 0.0942(12) Uani 1 1 d .
F10 F 0.3933(19) 0.1875(15) -0.0471(10) 0.153(7) Uani 0.50 1 d P
F11 F 0.3686(14) 0.0842(11) 0.0897(12) 0.134(4) Uani 0.50 1 d P
F12 F 0.2696(14) 0.2697(12) 0.0750(10) 0.140(4) Uani 0.50 1 d P
F10A F 0.2707(16) 0.3039(10) 0.0130(9) 0.146(4) Uani 0.50 1 d P
F11A F 0.3999(15) 0.1458(13) -0.0309(13) 0.144(6) Uani 0.50 1 d P
F12A F 0.334(2) 0.1335(19) 0.1101(10) 0.210(10) Uani 0.50 1 d P
O4 O 0.1669(2) 0.06203(17) 0.00638(14) 0.0644(5) Uani 1 1 d .
O1R O 0.1599(3) -0.3678(2) 0.42019(14) 0.0791(6) Uani 1 1 d .
C2R C 0.2146(4) -0.3125(3) 0.3433(2) 0.0645(7) Uani 1 1 d .
C3R C 0.3912(4) -0.3374(3) 0.3129(2) 0.0760(9) Uani 1 1 d .
C4R C 0.4300(5) -0.2152(4) 0.2892(3) 0.1092(14) Uani 1 1 d .
H4RA H 0.3915 -0.1784 0.3444 0.164 Uiso 1 1 calc R
H4RB H 0.3798 -0.1596 0.2375 0.164 Uiso 1 1 calc R
H4RC H 0.5429 -0.2315 0.2710 0.164 Uiso 1 1 calc R
C5R C 0.4495(5) -0.3925(4) 0.2271(3) 0.0969(11) Uani 1 1 d .
H5RA H 0.4252 -0.4685 0.2413 0.145 Uiso 1 1 calc R
H5RB H 0.5624 -0.4088 0.2086 0.145 Uiso 1 1 calc R
H5RC H 0.3988 -0.3361 0.1759 0.145 Uiso 1 1 calc R
C6R C 0.4690(6) -0.4193(5) 0.3952(4) 0.135(2) Uani 1 1 d .
H6RA H 0.4463 -0.4962 0.4123 0.203 Uiso 1 1 calc R
H6RB H 0.4287 -0.3795 0.4488 0.203 Uiso 1 1 calc R
H6RC H 0.5817 -0.4347 0.3772 0.203 Uiso 1 1 calc R
C7R C 0.1067(3) -0.2244(3) 0.2822(2) 0.0594(7) Uani 1 1 d .
C8R C 0.1311(4) -0.1585(3) 0.1895(2) 0.0693(8) Uani 1 1 d .
H8RA H 0.2309 -0.1628 0.1518 0.083 Uiso 1 1 calc R
N9R N -0.0024(3) -0.0895(3) 0.16095(18) 0.0723(7) Uani 1 1 d .
N10R N -0.1162(3) -0.1094(2) 0.23610(17) 0.0640(6) Uani 1 1 d .
C11R C -0.2797(4) -0.0449(3) 0.2289(3) 0.0875(11) Uani 1 1 d .
H11A H -0.2857 0.0067 0.1664 0.131 Uiso 1 1 calc R
H11B H -0.3279 0.0053 0.2761 0.131 Uiso 1 1 calc R
H11C H -0.3348 -0.1037 0.2392 0.131 Uiso 1 1 calc R
C12R C -0.0555(4) -0.1888(3) 0.3090(2) 0.0635(7) Uani 1 1 d .
H12A H -0.1125 -0.2159 0.3681 0.076 Uiso 1 1 calc R
C1W C 0.1238 -0.1766 0.6633 0.263 Uani 0.50 1 d PD
H1WA H 0.2146 -0.2330 0.6882 0.395 Uiso 0.50 1 d PR
H1WB H 0.1272 -0.0947 0.6517 0.395 Uiso 0.50 1 d PR
H1WC H 0.0304 -0.1842 0.7080 0.395 Uiso 0.50 1 d PR
C2W C 0.1224 -0.2096 0.5578 0.134 Uani 0.50 1 d PD
H2WA H 0.1077 -0.2868 0.5638 0.161 Uiso 0.50 1 d PR
H2WB H 0.2060 -0.1958 0.5066 0.161 Uiso 0.50 1 d PR
C3W C -0.0340 -0.0971 0.5630 0.549 Uani 0.50 1 d PD
H3WA H -0.0681 -0.0806 0.6256 0.659 Uiso 0.50 1 d PR
H3WB H -0.1162 -0.1142 0.5472 0.659 Uiso 0.50 1 d PR
C4W C 0.0000 0.0000 0.5000 0.211 Uani 1 2 d SD
H4WA H 0.0976 -0.0280 0.4581 0.253 Uiso 0.50 1 d PR
H4WB H 0.0118 0.0531 0.5329 0.253 Uiso 0.50 1 d PR
C5W C -0.1308 0.0707 0.4427 0.379 Uani 0.50 1 d PD
H5WA H -0.2262 0.1083 0.4824 0.455 Uiso 0.50 1 d PR
H5WB H -0.1506 0.0172 0.4138 0.455 Uiso 0.50 1 d PR
C6W C -0.0729 0.1632 0.3711 0.326 Uani 0.50 1 d PD
H6WA H -0.0185 0.1960 0.3981 0.391 Uiso 0.50 1 d PR
H6WB H -0.1596 0.2290 0.3484 0.391 Uiso 0.50 1 d PR
C7W C 0.0297 0.1102 0.2957 0.155 Uani 0.50 1 d PD
H7WA H 0.0678 0.1711 0.2485 0.232 Uiso 0.50 1 d PR
H7WB H 0.1167 0.0451 0.3186 0.232 Uiso 0.50 1 d PR
H7WC H -0.0255 0.0783 0.2685 0.232 Uiso 0.50 1 d PR

loop_
_atom_site_aniso_label
_atom_site_aniso_U_11
_atom_site_aniso_U_22
_atom_site_aniso_U_33
_atom_site_aniso_U_23
_atom_site_aniso_U_13
_atom_site_aniso_U_12
Cu1 0.0585(3) 0.0549(3) 0.0405(3) -0.0081(2) 0.00505(19) -0.0060(2)
O1 0.0635(12) 0.0629(12) 0.0513(11) -0.0111(9) 0.0045(9) -0.0010(9)
C1 0.085(3) 0.104(4) 0.098(4) -0.038(3) 0.002(3) 0.016(3)
F1 0.100(8) 0.170(15) 0.249(18) -0.103(14) -0.072(11) 0.033(7)
F2 0.167(11) 0.051(5) 0.192(18) 0.000(5) 0.028(9) 0.030(5)
F3 0.111(9) 0.142(11) 0.099(5) -0.061(5) 0.021(5) 0.029(6)
F1A 0.174(16) 0.100(11) 0.105(7) -0.016(8) -0.016(8) 0.054(10)
F2A 0.137(11) 0.123(9) 0.229(18) -0.112(11) -0.034(10) 0.038(7)
F3A 0.064(4) 0.176(9) 0.231(14) -0.008(12) 0.000(7) -0.010(4)
C2 0.0603(17) 0.0655(18) 0.0645(19) -0.0220(15) 0.0117(14) -0.0086(14)
C3 0.076(2) 0.079(2) 0.0590(18) -0.0294(16) 0.0099(15) -0.0138(16)
C4 0.0732(19) 0.0631(17) 0.0533(16) -0.0141(13) 0.0007(14) -0.0237(14)
C5 0.109(3) 0.100(3) 0.064(2) -0.032(2) -0.017(2) -0.021(3)
F4 0.127(6) 0.215(12) 0.041(3) -0.038(5) -0.002(3) 0.032(7)
F5 0.143(5) 0.187(10) 0.120(6) -0.029(5) -0.065(4) -0.058(6)
F6 0.193(15) 0.070(4) 0.071(5) -0.010(3) -0.056(7) -0.017(5)
F4A 0.46(3) 0.114(5) 0.138(11) -0.051(7) -0.159(13) -0.054(12)
F5A 0.107(6) 0.241(18) 0.100(7) -0.049(9) -0.047(5) 0.018(8)
F6A 0.261(14) 0.257(12) 0.077(5) 0.031(6) -0.051(6) -0.155(11)
O2 0.0656(12) 0.0638(12) 0.0483(10) -0.0120(9) 0.0013(9) -0.0140(9)
Cu2 0.0596(3) 0.0376(2) 0.0540(3) -0.00935(19) -0.0053(2) -0.00872(19)
O3 0.0659(12) 0.0462(10) 0.0648(12) -0.0138(9) -0.0043(9) -0.0072(8)
C6 0.097(3) 0.057(2) 0.087(3) -0.0304(19) -0.005(2) -0.0017(19)
F7 0.077(4) 0.112(7) 0.178(18) -0.018(9) 0.044(7) -0.004(4)
F8 0.143(12) 0.104(7) 0.110(5) -0.037(5) -0.064(6) 0.058(7)
F9 0.163(8) 0.085(8) 0.212(14) -0.094(9) -0.082(7) 0.027(5)
F7A 0.111(7) 0.113(9) 0.26(2) -0.103(12) -0.083(13) 0.033(7)
F8A 0.100(5) 0.044(3) 0.128(6) -0.022(3) -0.011(5) 0.002(3)
F9A 0.169(14) 0.116(7) 0.102(6) -0.027(5) 0.057(9) 0.034(9)
C7 0.082(2) 0.0443(14) 0.0451(14) -0.0111(11) -0.0062(13) -0.0078(13)
C8 0.096(2) 0.0516(16) 0.0671(19) -0.0195(14) -0.0040(17) -0.0242(16)
C9 0.0779(19) 0.0535(16) 0.0527(15) -0.0086(12) -0.0031(13) -0.0234(14)
C10 0.096(3) 0.086(3) 0.109(3) -0.036(3) 0.001(3) -0.040(2)
F10 0.164(9) 0.223(17) 0.104(5) -0.020(7) 0.031(5) -0.150(11)
F11 0.108(5) 0.127(5) 0.184(12) -0.028(6) -0.068(6) -0.029(4)
F12 0.106(5) 0.138(10) 0.215(12) -0.109(10) -0.015(8) -0.040(6)
F10A 0.137(6) 0.094(5) 0.229(11) -0.058(8) 0.006(9) -0.071(4)
F11A 0.085(5) 0.124(7) 0.235(17) -0.082(10) 0.037(6) -0.061(5)
F12A 0.271(18) 0.35(3) 0.104(6) 0.033(12) -0.082(9) -0.233(19)
O4 0.0693(12) 0.0522(11) 0.0634(12) -0.0111(9) -0.0019(9) -0.0176(9)
O1R 0.0915(15) 0.0881(16) 0.0514(12) 0.0086(11) -0.0080(10) -0.0420(13)
C2R 0.0738(18) 0.0664(17) 0.0516(16) -0.0045(13) -0.0086(13) -0.0279(15)
C3R 0.0683(19) 0.091(2) 0.0628(18) 0.0020(16) -0.0123(15) -0.0314(17)
C4R 0.104(3) 0.129(4) 0.115(3) -0.020(3) -0.017(3) -0.066(3)
C5R 0.078(2) 0.108(3) 0.088(3) -0.026(2) -0.0097(19) -0.010(2)
C6R 0.096(3) 0.169(5) 0.109(3) 0.038(3) -0.044(3) -0.038(3)
C7R 0.0635(17) 0.0573(16) 0.0514(15) -0.0055(12) -0.0023(12) -0.0223(13)
C8R 0.0608(17) 0.0761(19) 0.0548(16) 0.0017(14) -0.0025(13) -0.0203(15)
N9R 0.0577(14) 0.0754(17) 0.0604(15) 0.0058(13) -0.0010(11) -0.0160(12)
N10R 0.0567(13) 0.0561(13) 0.0648(15) -0.0063(11) 0.0026(11) -0.0156(10)
C11R 0.0602(19) 0.074(2) 0.100(3) -0.0085(19) 0.0060(17) -0.0114(16)
C12R 0.0710(18) 0.0543(15) 0.0569(17) -0.0075(13) 0.0053(13) -0.0253(14)
C1W 0.105 0.300 0.375 0.009 -0.093 -0.077
C2W 0.113 0.200 0.124 -0.096 0.057 -0.097
C3W 0.157 0.221 1.321 -0.236 -0.118 -0.076
C4W 0.165 0.269 0.245 -0.053 -0.041 -0.117
C5W 0.566 0.105 0.572 0.008 -0.445 -0.042
C6W 0.153 0.188 0.611 0.096 -0.173 -0.084
C7W 0.323 0.115 0.046 -0.030 0.029 -0.127

loop_
_atom_type_symbol
_atom_type_description
_atom_type_scat_dispersion_real
_atom_type_scat_dispersion_imag
_atom_type_scat_source
C C 0.0033 0.0016 'International Tables Vol C Tables 4.2.6.8 and 6.1.1.4'
H H 0.0000 0.0000 'International Tables Vol C Tables 4.2.6.8 and 6.1.1.4'
N N 0.0061 0.0033 'International Tables Vol C Tables 4.2.6.8 and 6.1.1.4'
O O 0.0106 0.0060 'International Tables Vol C Tables 4.2.6.8 and 6.1.1.4'
F F 0.0171 0.0103 'International Tables Vol C Tables 4.2.6.8 and 6.1.1.4'
Cu Cu 0.3201 1.2651 'International Tables Vol C Tables 4.2.6.8 and 6.1.1.4'

loop_
_geom_angle_atom_site_label_1
_geom_angle_atom_site_label_2
_geom_angle_atom_site_label_3
_geom_angle
_geom_angle_site_symmetry_1
_geom_angle_site_symmetry_3
O1 Cu1 O1 180.0 . 2_546
O1 Cu1 O2 87.72(9) . 2_546
O1 Cu1 O2 92.28(9) 2_546 2_546
O1 Cu1 O2 92.28(9) . .
O1 Cu1 O2 87.72(9) 2_546 .
O2 Cu1 O2 179.999(2) 2_546 .
O1 Cu1 O1R 90.04(9) . 2_546
O1 Cu1 O1R 89.96(9) 2_546 2_546
O2 Cu1 O1R 84.92(8) 2_546 2_546
O2 Cu1 O1R 95.07(8) . 2_546
O1 Cu1 O1R 89.96(9) . .
O1 Cu1 O1R 90.04(9) 2_546 .
O2 Cu1 O1R 95.07(8) 2_546 .
O2 Cu1 O1R 84.93(8) . .
O1R Cu1 O1R 180.0 2_546 .
C2 O1 Cu1 124.3(2) . .
F1A C1 F3 129.6(10) . .
F1A C1 F1 62.3(12) . .
F3 C1 F1 108.3(10) . .
F1A C1 F3A 107.0(13) . .
F3 C1 F3A 70.5(9) . .
F1 C1 F3A 46.5(8) . .
F1A C1 F2 37.8(13) . .
F3 C1 F2 109.2(12) . .
F1 C1 F2 98.2(13) . .
F3A C1 F2 136.2(11) . .
F1A C1 F2A 113.4(12) . .
F3 C1 F2A 34.2(9) . .
F1 C1 F2A 132.6(9) . .
F3A C1 F2A 104.1(10) . .
F2 C1 F2A 80.8(11) . .
F1A C1 C2 113.1(9) . .
F3 C1 C2 115.2(8) . .
F1 C1 C2 114.3(7) . .
F3A C1 C2 108.5(8) . .
F2 C1 C2 110.3(9) . .
F2A C1 C2 110.1(9) . .
F3A F1 C1 68.2(14) . .
F3A F1 F1A 122(2) . .
C1 F1 F1A 56.1(9) . .
F1A F2 C1 60.6(17) . .
F1A F2 F2A 105(3) . .
C1 F2 F2A 49.9(9) . .
F2A F3 C1 82.3(17) . .
F2A F3 F3A 137(2) . .
C1 F3 F3A 56.5(7) . .
F2 F1A C1 82(2) . .
F2 F1A F1 138(3) . .
C1 F1A F1 61.6(10) . .
F3 F2A C1 63.6(16) . .
F3 F2A F2 106(2) . .
C1 F2A F2 49.3(8) . .
F1 F3A C1 65.4(12) . .
F1 F3A F3 109.1(19) . .
C1 F3A F3 53.0(8) . .
O1 C2 C3 128.6(3) . .
O1 C2 C1 112.2(3) . .
C3 C2 C1 119.2(3) . .
C2 C3 C4 121.6(3) . .
O2 C4 C3 127.5(3) . .
O2 C4 C5 113.9(3) . .
C3 C4 C5 118.6(3) . .
F4A C5 F6 129.0(8) . .
F4A C5 F4 51.8(9) . .
F6 C5 F4 109.8(9) . .
F4A C5 F5A 119.5(11) . .
F6 C5 F5A 24.5(12) . .
F4 C5 F5A 124.7(9) . .
F4A C5 F5 57.6(11) . .
F6 C5 F5 101.7(8) . .
F4 C5 F5 107.8(8) . .
F5A C5 F5 78.4(9) . .
F4A C5 F6A 106.5(10) . .
F6 C5 F6A 69.2(9) . .
F4 C5 F6A 55.4(6) . .
F5A C5 F6A 93.3(9) . .
F5 C5 F6A 152.1(5) . .
F4A C5 C4 114.7(6) . .
F6 C5 C4 115.6(6) . .
F4 C5 C4 116.5(5) . .
F5A C5 C4 114.7(8) . .
F5 C5 C4 103.9(5) . .
F6A C5 C4 103.8(4) . .
F4A F4 C5 60.3(7) . .
F4A F4 F6A 129.6(11) . .
C5 F4 F6A 70.4(6) . .
F4A F5 C5 51.3(5) . .
F4A F5 F5A 89.6(9) . .
C5 F5 F5A 47.4(6) . .
F5A F6 C5 82(2) . .
F5A F6 F6A 143(3) . .
C5 F6 F6A 61.7(7) . .
F4 F4A C5 67.9(7) . .
F4 F4A F5 135.9(12) . .
C5 F4A F5 71.1(9) . .
F6 F5A C5 73(2) . .
F6 F5A F5 125(3) . .
C5 F5A F5 54.2(7) . .
F4 F6A C5 54.3(5) . .
F4 F6A F6 92.9(9) . .
C5 F6A F6 49.2(6) . .
C4 O2 Cu1 124.6(2) . .
O3 Cu2 O3 180.0 . 2
O3 Cu2 O4 87.79(8) . 2
O3 Cu2 O4 92.21(8) 2 2
O3 Cu2 O4 92.21(8) . .
O3 Cu2 O4 87.79(8) 2 .
O4 Cu2 O4 180.00(9) 2 .
O3 Cu2 N9R 88.16(9) . 2
O3 Cu2 N9R 91.84(9) 2 2
O4 Cu2 N9R 86.60(9) 2 2
O4 Cu2 N9R 93.40(9) . 2
O3 Cu2 N9R 91.84(9) . .
O3 Cu2 N9R 88.16(9) 2 .
O4 Cu2 N9R 93.40(9) 2 .
O4 Cu2 N9R 86.60(9) . .
N9R Cu2 N9R 180.0 2 .
C7 O3 Cu2 124.2(2) . .
F7A C6 F7 87.2(17) . .
F7A C6 F9A 111.1(16) . .
F7 C6 F9A 24.0(19) . .
F7A C6 F8A 105.8(13) . .
F7 C6 F8A 116.1(12) . .
F9A C6 F8A 106.1(12) . .
F7A C6 F9 122.2(13) . .
F7 C6 F9 110.7(14) . .
F9A C6 F9 95.3(13) . .
F8A C6 F9 16.8(14) . .
F7A C6 F8 18(2) . .
F7 C6 F8 104.2(15) . .
F9A C6 F8 127.7(16) . .
F8A C6 F8 92.9(13) . .
F9 C6 F8 109.6(13) . .
F7A C6 C7 112.2(10) . .
F7 C6 C7 115.4(10) . .
F9A C6 C7 105.7(9) . .
F8A C6 C7 115.9(7) . .
F9 C6 C7 108.1(8) . .
F8 C6 C7 108.7(10) . .
F9A F7 C6 82(3) . .
F9A F7 F7A 129(4) . .
C6 F7 F7A 46.2(11) . .
C6 F7A F7 46.6(10) . .
F7 F9A C6 74(4) . .
O3 C7 C8 128.8(3) . .
O3 C7 C6 112.0(3) . .
C8 C7 C6 119.2(3) . .
C7 C8 C9 122.8(3) . .
O4 C9 C8 128.4(3) . .
O4 C9 C10 112.5(3) . .
C8 C9 C10 119.1(3) . .
F12A C10 F11A 108.3(13) . .
F12A C10 F12 73.8(10) . .
F11A C10 F12 128.2(9) . .
F12A C10 F10 120.9(12) . .
F11A C10 F10 21.1(12) . .
F12 C10 F10 112.6(10) . .
F12A C10 F10A 111.9(10) . .
F11A C10 F10A 102.5(8) . .
F12 C10 F10A 40.3(6) . .
F10 C10 F10A 81.8(9) . .
F12A C10 F11 30.2(12) . .
F11A C10 F11 84.2(10) . .
F12 C10 F11 102.9(9) . .
F10 C10 F11 102.2(11) . .
F10A C10 F11 136.9(8) . .
F12A C10 C9 113.9(7) . .
F11A C10 C9 110.0(8) . .
F12 C10 C9 115.9(6) . .
F10 C10 C9 113.9(8) . .
F10A C10 C9 109.6(7) . .
F11 C10 C9 107.6(7) . .
C10 F10 F10A 49.3(7) . .
F12A F11 C10 66(2) . .
F12A F11 F11A 104(3) . .
C10 F11 F11A 45.9(7) . .
F10A F12 C10 73.5(13) . .
F10A F12 F12A 122.3(18) . .
C10 F12 F12A 51.8(7) . .
F12 F10A C10 66.2(12) . .
F12 F10A F10 105.4(17) . .
C10 F10A F10 48.9(6) . .
C10 F11A F11 49.9(7) . .
F11 F12A C10 83(2) . .
F11 F12A F12 135(3) . .
C10 F12A F12 54.5(8) . .
C9 O4 Cu2 123.5(2) . .
C2R O1R Cu1 145.9(2) . .
O1R C2R C7R 118.9(3) . .
O1R C2R C3R 120.1(3) . .
C7R C2R C3R 121.0(2) . .
C5R C3R C6R 112.4(4) . .
C5R C3R C2R 110.0(3) . .
C6R C3R C2R 108.5(3) . .
C5R C3R C4R 109.0(3) . .
C6R C3R C4R 107.3(4) . .
C2R C3R C4R 109.6(3) . .
C12R C7R C8R 103.5(3) . .
C12R C7R C2R 123.9(3) . .
C8R C7R C2R 132.6(3) . .
N9R C8R C7R 112.2(3) . .
C8R N9R N10R 104.8(2) . .
C8R N9R Cu2 119.5(2) . .
N10R N9R Cu2 134.23(19) . .
C12R N10R N9R 111.6(2) . .
C12R N10R C11R 129.3(3) . .
N9R N10R C11R 119.1(2) . .
N10R C12R C7R 107.9(2) . .
C6W C1W C7W 73.6 2_556 2_556
C6W C1W C5W 56.1 2_556 2_556
C7W C1W C5W 95.0 2_556 2_556
C6W C1W C2W 37.8 2_556 .
C7W C1W C2W 111.0 2_556 .
C5W C1W C2W 58.3 2_556 .
C6W C2W C3W 60.4 2_556 .
C6W C2W C5W 57.1 2_556 2_556
C3W C2W C5W 60.3 . 2_556
C6W C2W C1W 21.3 2_556 .
C3W C2W C1W 81.0 . .
C5W C2W C1W 60.6 2_556 .
C4W C3W C6W 115.5 . 2_556
C4W C3W C2W 106.7 . .
C6W C3W C2W 48.1 2_556 .
C4W C3W C5W 60.2 . 2_556
C6W C3W C5W 55.7 2_556 2_556
C2W C3W C5W 63.1 . 2_556
C3W C4W C3W 180.0 2_556 .
C3W C4W C5W 69.5 2_556 .
C3W C4W C5W 110.5 . .
C3W C4W C5W 110.5 2_556 2_556
C3W C4W C5W 69.5 . 2_556
C5W C4W C5W 180.0 . 2_556
C6W C5W C4W 105.2 . .
C6W C5W C3W 55.3 . 2_556
C4W C5W C3W 50.3 . 2_556
C6W C5W C2W 45.7 . 2_556
C4W C5W C2W 94.1 . 2_556
C3W C5W C2W 56.5 2_556 2_556
C6W C5W C1W 24.8 . 2_556
C4W C5W C1W 128.2 . 2_556
C3W C5W C1W 79.5 2_556 2_556
C2W C5W C1W 61.0 2_556 2_556
C1W C6W C2W 120.9 2_556 2_556
C1W C6W C7W 76.2 2_556 .
C2W C6W C7W 161.3 2_556 .
C1W C6W C3W 161.6 2_556 2_556
C2W C6W C3W 71.5 2_556 2_556
C7W C6W C3W 94.1 . 2_556
C1W C6W C5W 99.1 2_556 .
C2W C6W C5W 77.2 2_556 .
C7W C6W C5W 109.5 . .
C3W C6W C5W 69.1 2_556 .
C6W C7W C1W 30.2 . 2_556

loop_
_geom_bond_atom_site_label_1
_geom_bond_atom_site_label_2
_geom_bond_distance
_geom_bond_site_symmetry_2
Cu1 O1 1.9329(19) .
Cu1 O1 1.9329(19) 2_546
Cu1 O2 1.936(2) 2_546
Cu1 O2 1.936(2) .
Cu1 O1R 2.417(2) 2_546
Cu1 O1R 2.417(2) .
O1 C2 1.249(4) .
C1 F1A 1.196(15) .
C1 F3 1.238(12) .
C1 F1 1.267(13) .
C1 F3A 1.294(15) .
C1 F2 1.358(17) .
C1 F2A 1.370(16) .
C1 C2 1.540(5) .
F1 F3A 1.011(16) .
F1 F1A 1.28(2) .
F2 F1A 0.84(3) .
F2 F2A 1.77(3) .
F3 F2A 0.78(2) .
F3 F3A 1.46(2) .
C2 C3 1.368(5) .
C3 C4 1.381(4) .
C4 O2 1.254(3) .
C4 C5 1.535(5) .
C5 F4A 1.163(8) .
C5 F6 1.237(11) .
C5 F4 1.240(7) .
C5 F5A 1.280(15) .
C5 F5 1.410(9) .
C5 F6A 1.439(10) .
F4 F4A 1.053(16) .
F4 F6A 1.257(13) .
F5 F4A 1.26(2) .
F5 F5A 1.703(18) .
F6 F5A 0.53(3) .
F6 F6A 1.528(19) .
Cu2 O3 1.9587(19) .
Cu2 O3 1.9587(19) 2
Cu2 O4 1.983(2) 2
Cu2 O4 1.983(2) .
Cu2 N9R 2.349(3) 2
Cu2 N9R 2.349(3) .
O3 C7 1.248(4) .
C6 F7A 1.253(19) .
C6 F7 1.261(17) .
C6 F9A 1.30(2) .
C6 F8A 1.311(13) .
C6 F9 1.315(17) .
C6 F8 1.325(15) .
C6 C7 1.550(4) .
F7 F9A 0.53(4) .
F7 F7A 1.73(3) .
C7 C8 1.367(4) .
C8 C9 1.372(4) .
C9 O4 1.254(3) .
C9 C10 1.541(5) .
C10 F12A 1.235(14) .
C10 F11A 1.255(14) .
C10 F12 1.279(11) .
C10 F10 1.332(14) .
C10 F10A 1.339(12) .
C10 F11 1.338(14) .
F10 F10A 1.75(2) .
F11 F12A 0.68(3) .
F11 F11A 1.74(2) .
F12 F10A 0.904(14) .
F12 F12A 1.51(2) .
O1R C2R 1.236(3) .
C2R C7R 1.463(4) .
C2R C3R 1.520(4) .
C3R C5R 1.496(5) .
C3R C6R 1.514(5) .
C3R C4R 1.558(5) .
C7R C12R 1.385(4) .
C7R C8R 1.397(4) .
C8R N9R 1.322(4) .
N9R N10R 1.356(3) .
N10R C12R 1.333(4) .
N10R C11R 1.451(4) .
C1W C6W 0.7382 2_556
C1W C7W 1.4237 2_556
C1W C5W 1.7358 2_556
C1W C2W 1.7426 .
C2W C6W 1.2446 2_556
C2W C3W 1.5847 .
C2W C5W 1.6947 2_556
C3W C4W 1.3545 .
C3W C6W 1.4523 2_556
C3W C5W 1.6501 2_556
C4W C3W 1.3545 2_556
C4W C5W 1.5288 .
C4W C5W 1.5288 2_556
C5W C6W 1.4590 .
C5W C3W 1.6500 2_556
C5W C2W 1.6947 2_556
C5W C1W 1.7358 2_556
C6W C1W 0.7382 2_556
C6W C2W 1.2446 2_556
C6W C7W 1.4066 .
C6W C3W 1.4522 2_556
C7W C1W 1.4237 2_556
